data_4105149
loop_
_publ_author_name
'Shingo Ito'
'Kagehiro Munakata'
'Akifumi Nakamura'
'Kyoko Nozaki'

_publ_section_title
;
 Copolymerization of Vinyl Acetate with Ethylene by
 Palladium/Alkylphosphine-Sulfonate Catalysts
;
_journal_name_full 'Journal of the American Chemical Society'
_journal_page_first 14606
_journal_page_last 14607
_journal_paper_doi 10.1021/ja9050839
_journal_volume 131
_journal_year 2009
_chemical_formula_sum 'C28 H40 Cl6 N O3 P Pd S'
_chemical_formula_weight 820.74
_chemical_name_systematic
; 
 ? 
;
_space_group_IT_number 14
_symmetry_cell_setting monoclinic
_symmetry_space_group_name_Hall '-P 2yn'
_symmetry_space_group_name_H-M 'P 1 21/n 1'
_atom_sites_solution_hydrogens geom
_atom_sites_solution_primary direct
_atom_sites_solution_secondary difmap
_audit_creation_method SHELXL-97
_cell_angle_alpha 90
_cell_angle_beta 111.2730(11)
_cell_angle_gamma 90
_cell_formula_units_Z 4
_cell_length_a 13.590(3)
_cell_length_b 16.051(4)
_cell_length_c 16.890(4)
_cell_measurement_reflns_used 11010
_cell_measurement_temperature 103.1500
_cell_measurement_theta_max 27.4835
_cell_measurement_theta_min 3.0043
_cell_volume 3433.2(14)
_computing_cell_refinement 'RIGAKU CrystalClear'
_computing_data_collection 'RIGAKU CrystalClear'
_computing_data_reduction 'RIGAKU CrystalClear'
_computing_molecular_graphics ORTEP-III
_computing_structure_refinement 'SHELXL-97 (Sheldrick, 1997)'
_computing_structure_solution SIR-97
_diffrn_ambient_temperature 103(2)
_diffrn_detector_area_resol_mean 7.31
_diffrn_measured_fraction_theta_full 0.978
_diffrn_measured_fraction_theta_max 0.978
_diffrn_measurement_device_type 'RIGAKU/MSC Meacury CCD'
_diffrn_measurement_method 'omega scans'
_diffrn_radiation_monochromator graphite
_diffrn_radiation_source 'fine-focus sealed tube'
_diffrn_radiation_type MoK\a
_diffrn_radiation_wavelength 0.71070
_diffrn_reflns_av_R_equivalents 0.0257
_diffrn_reflns_av_sigmaI/netI 0.0232
_diffrn_reflns_limit_h_max 14
_diffrn_reflns_limit_h_min -16
_diffrn_reflns_limit_k_max 19
_diffrn_reflns_limit_k_min -18
_diffrn_reflns_limit_l_max 20
_diffrn_reflns_limit_l_min -18
_diffrn_reflns_number 21489
_diffrn_reflns_theta_full 25.00
_diffrn_reflns_theta_max 25.00
_diffrn_reflns_theta_min 3.00
_exptl_absorpt_coefficient_mu 1.146
_exptl_absorpt_correction_T_max 0.6899
_exptl_absorpt_correction_T_min 0.5230
_exptl_absorpt_correction_type multi-scan
_exptl_absorpt_process_details 'Jacobson, R. (1998) Private communication'
_exptl_crystal_colour Colorless
_exptl_crystal_density_diffrn 1.588
_exptl_crystal_description Prism
_exptl_crystal_F_000 1672
_exptl_crystal_size_max 0.60
_exptl_crystal_size_mid 0.35
_exptl_crystal_size_min 0.35
_refine_diff_density_max 0.754
_refine_diff_density_min -0.627
_refine_diff_density_rms 0.069
_refine_ls_extinction_method none
_refine_ls_goodness_of_fit_ref 1.080
_refine_ls_hydrogen_treatment constr
_refine_ls_matrix_type full
_refine_ls_number_parameters 373
_refine_ls_number_reflns 5900
_refine_ls_number_restraints 0
_refine_ls_restrained_S_all 1.080
_refine_ls_R_factor_all 0.0335
_refine_ls_R_factor_gt 0.0308
_refine_ls_shift/su_max 0.002
_refine_ls_shift/su_mean 0.000
_refine_ls_structure_factor_coef Fsqd
_refine_ls_weighting_details 'calc w=1/[\s^2^(Fo^2^)+(0.0339P)^2^+4.0534P] where P=(Fo^2^+2Fc^2^)/3'
_refine_ls_weighting_scheme calc
_refine_ls_wR_factor_gt 0.0721
_refine_ls_wR_factor_ref 0.0737
_reflns_number_gt 5598
_reflns_number_total 5900
_reflns_threshold_expression >2sigma(I)
_cod_data_source_file ja9050839_si_003.cif
_cod_data_source_block cypopd
_cod_database_code 4105149

loop_
_symmetry_equiv_pos_as_xyz
'x, y, z'
'-x+1/2, y+1/2, -z+1/2'
'-x, -y, -z'
'x-1/2, -y-1/2, z-1/2'

loop_
_atom_site_label
_atom_site_type_symbol
_atom_site_fract_x
_atom_site_fract_y
_atom_site_fract_z
_atom_site_U_iso_or_equiv
_atom_site_adp_type
_atom_site_occupancy
_atom_site_symmetry_multiplicity
_atom_site_calc_flag
_atom_site_refinement_flags
Pd1 Pd 0.261486(14) 0.600727(11) 0.558719(12) 0.01438(7) Uani 1 1 d .
C1 C 0.3310(2) 0.64323(17) 0.47860(17) 0.0234(6) Uani 1 1 d .
H1 H 0.4028 0.6209 0.4958 0.035 Uiso 1 1 calc R
H2 H 0.3338 0.7042 0.4807 0.035 Uiso 1 1 calc R
H3 H 0.2899 0.6251 0.4205 0.035 Uiso 1 1 calc R
P1 P 0.30631(5) 0.71648(4) 0.63713(4) 0.01344(14) Uani 1 1 d .
C2 C 0.29127(18) 0.70867(15) 0.74117(15) 0.0148(5) Uani 1 1 d .
C3 C 0.27628(19) 0.63456(15) 0.77993(16) 0.0157(5) Uani 1 1 d .
C4 C 0.2657(2) 0.63608(17) 0.85831(17) 0.0212(6) Uani 1 1 d .
H4 H 0.2561 0.5854 0.8836 0.025 Uiso 1 1 calc R
C5 C 0.2690(2) 0.71096(17) 0.90056(17) 0.0234(6) Uani 1 1 d .
H5 H 0.2622 0.7114 0.9546 0.028 Uiso 1 1 calc R
C6 C 0.2822(2) 0.78470(17) 0.86344(17) 0.0227(6) Uani 1 1 d .
H6 H 0.2843 0.8361 0.8919 0.027 Uiso 1 1 calc R
C7 C 0.2925(2) 0.78379(16) 0.78495(16) 0.0181(5) Uani 1 1 d .
H7 H 0.3005 0.8351 0.7598 0.022 Uiso 1 1 calc R
S1 S 0.27116(5) 0.53361(4) 0.73347(4) 0.01970(14) Uani 1 1 d .
O1 O 0.19710(14) 0.54219(11) 0.64415(11) 0.0207(4) Uani 1 1 d .
O2 O 0.22663(18) 0.47921(12) 0.77979(13) 0.0321(5) Uani 1 1 d .
O3 O 0.37750(16) 0.51359(12) 0.74000(13) 0.0289(5) Uani 1 1 d .
C8 C 0.44415(19) 0.74970(16) 0.66171(16) 0.0168(5) Uani 1 1 d .
H8 H 0.4501 0.7649 0.6062 0.020 Uiso 1 1 calc R
C9 C 0.5188(2) 0.67553(18) 0.6964(2) 0.0287(6) Uani 1 1 d .
H9 H 0.4950 0.6275 0.6573 0.034 Uiso 1 1 calc R
H10 H 0.5176 0.6588 0.7525 0.034 Uiso 1 1 calc R
C10 C 0.6314(2) 0.7003(2) 0.7053(2) 0.0376(8) Uani 1 1 d .
H11 H 0.6797 0.6528 0.7292 0.045 Uiso 1 1 calc R
H12 H 0.6330 0.7128 0.6483 0.045 Uiso 1 1 calc R
C11 C 0.6700(2) 0.7754(2) 0.76196(19) 0.0327(7) Uani 1 1 d .
H13 H 0.7414 0.7909 0.7640 0.039 Uiso 1 1 calc R
H14 H 0.6750 0.7614 0.8204 0.039 Uiso 1 1 calc R
C12 C 0.5956(2) 0.84858(19) 0.7295(2) 0.0304(7) Uani 1 1 d .
H15 H 0.5971 0.8667 0.6739 0.037 Uiso 1 1 calc R
H16 H 0.6199 0.8957 0.7697 0.037 Uiso 1 1 calc R
C13 C 0.4822(2) 0.82563(17) 0.71940(18) 0.0256(6) Uani 1 1 d .
H17 H 0.4792 0.8134 0.7759 0.031 Uiso 1 1 calc R
H18 H 0.4350 0.8735 0.6949 0.031 Uiso 1 1 calc R
C14 C 0.22125(19) 0.80667(15) 0.58879(16) 0.0169(5) Uani 1 1 d .
H19 H 0.2470 0.8554 0.6277 0.020 Uiso 1 1 calc R
C15 C 0.2246(2) 0.83049(16) 0.50174(17) 0.0209(6) Uani 1 1 d .
H20 H 0.2981 0.8440 0.5079 0.025 Uiso 1 1 calc R
H21 H 0.2011 0.7826 0.4625 0.025 Uiso 1 1 calc R
C16 C 0.1535(2) 0.90553(17) 0.46438(19) 0.0290(7) Uani 1 1 d .
H22 H 0.1809 0.9547 0.5011 0.035 Uiso 1 1 calc R
H23 H 0.1548 0.9183 0.4074 0.035 Uiso 1 1 calc R
C17 C 0.0404(2) 0.88865(18) 0.45711(19) 0.0294(7) Uani 1 1 d .
H24 H 0.0103 0.8432 0.4157 0.035 Uiso 1 1 calc R
H25 H -0.0029 0.9392 0.4359 0.035 Uiso 1 1 calc R
C18 C 0.0361(2) 0.86403(18) 0.54292(18) 0.0275(6) Uani 1 1 d .
H26 H -0.0376 0.8505 0.5361 0.033 Uiso 1 1 calc R
H27 H 0.0593 0.9116 0.5827 0.033 Uiso 1 1 calc R
C19 C 0.1067(2) 0.78886(16) 0.58008(17) 0.0208(6) Uani 1 1 d .
H28 H 0.0799 0.7400 0.5427 0.025 Uiso 1 1 calc R
H29 H 0.1044 0.7754 0.6366 0.025 Uiso 1 1 calc R
N1 N 0.20200(17) 0.49674(13) 0.47601(13) 0.0179(4) Uani 1 1 d .
C20 C 0.0986(2) 0.49729(17) 0.42537(16) 0.0213(6) Uani 1 1 d .
C21 C 0.0526(3) 0.4294(2) 0.3745(2) 0.0341(7) Uani 1 1 d .
H30 H -0.0197 0.4309 0.3385 0.041 Uiso 1 1 calc R
C22 C 0.1131(3) 0.3599(2) 0.3767(2) 0.0377(8) Uani 1 1 d .
H31 H 0.0826 0.3127 0.3428 0.045 Uiso 1 1 calc R
C23 C 0.2185(2) 0.35969(18) 0.42876(19) 0.0286(7) Uani 1 1 d .
H32 H 0.2609 0.3121 0.4310 0.034 Uiso 1 1 calc R
C24 C 0.2619(2) 0.42907(17) 0.47756(17) 0.0221(6) Uani 1 1 d .
C25 C 0.0350(2) 0.57286(18) 0.42733(19) 0.0262(6) Uani 1 1 d .
H33 H 0.0327 0.5794 0.4843 0.039 Uiso 1 1 calc R
H34 H -0.0370 0.5664 0.3859 0.039 Uiso 1 1 calc R
H35 H 0.0676 0.6222 0.4130 0.039 Uiso 1 1 calc R
C26 C 0.3756(2) 0.43193(19) 0.5343(2) 0.0316(7) Uani 1 1 d .
H36 H 0.4137 0.4704 0.5105 0.047 Uiso 1 1 calc R
H37 H 0.4063 0.3761 0.5386 0.047 Uiso 1 1 calc R
H38 H 0.3814 0.4511 0.5909 0.047 Uiso 1 1 calc R
C27 C 0.5846(2) 0.41318(18) 0.78157(19) 0.0279(6) Uani 1 1 d .
H39 H 0.5374 0.4516 0.7980 0.034 Uiso 1 1 calc R
Cl1 Cl 0.63138(6) 0.46614(5) 0.71098(5) 0.03836(19) Uani 1 1 d .
Cl2 Cl 0.51179(8) 0.32498(5) 0.73309(6) 0.0508(2) Uani 1 1 d .
Cl3 Cl 0.69220(6) 0.38550(5) 0.87424(5) 0.03485(18) Uani 1 1 d .
C28 C 0.4865(3) 0.1021(2) 0.6098(2) 0.0383(8) Uani 1 1 d .
H40 H 0.4603 0.1232 0.6543 0.046 Uiso 1 1 calc R
Cl4 Cl 0.46715(9) 0.18050(6) 0.53262(7) 0.0583(3) Uani 1 1 d .
Cl5 Cl 0.41306(7) 0.01370(6) 0.56259(7) 0.0491(2) Uani 1 1 d .
Cl6 Cl 0.62046(8) 0.07761(8) 0.65830(7) 0.0652(3) Uani 1 1 d .

loop_
_atom_site_aniso_label
_atom_site_aniso_U_11
_atom_site_aniso_U_22
_atom_site_aniso_U_33
_atom_site_aniso_U_23
_atom_site_aniso_U_13
_atom_site_aniso_U_12
Pd1 0.01486(11) 0.01269(11) 0.01467(11) -0.00112(7) 0.00425(8) 0.00080(7)
C1 0.0280(15) 0.0230(14) 0.0221(14) -0.0025(11) 0.0124(12) 0.0021(11)
P1 0.0137(3) 0.0119(3) 0.0147(3) 0.0002(2) 0.0051(2) 0.0001(2)
C2 0.0107(11) 0.0173(13) 0.0155(12) 0.0010(10) 0.0037(9) 0.0016(10)
C3 0.0119(12) 0.0145(12) 0.0193(13) -0.0003(10) 0.0039(10) 0.0021(10)
C4 0.0211(14) 0.0204(14) 0.0229(14) 0.0056(11) 0.0089(11) -0.0011(11)
C5 0.0271(15) 0.0266(15) 0.0203(13) -0.0001(11) 0.0133(11) 0.0005(12)
C6 0.0259(14) 0.0207(14) 0.0222(14) -0.0026(11) 0.0095(11) 0.0020(11)
C7 0.0194(13) 0.0154(13) 0.0202(13) -0.0002(10) 0.0081(10) -0.0002(10)
S1 0.0267(3) 0.0117(3) 0.0207(3) 0.0015(2) 0.0086(3) 0.0004(3)
O1 0.0221(9) 0.0186(9) 0.0205(9) -0.0009(7) 0.0067(8) -0.0064(7)
O2 0.0560(14) 0.0159(10) 0.0298(11) 0.0010(8) 0.0219(10) -0.0078(9)
O3 0.0303(11) 0.0256(10) 0.0292(11) 0.0014(8) 0.0089(9) 0.0125(9)
C8 0.0148(12) 0.0191(13) 0.0173(12) 0.0013(10) 0.0067(10) -0.0019(10)
C9 0.0174(14) 0.0242(15) 0.0396(17) 0.0024(13) 0.0044(12) 0.0007(11)
C10 0.0161(14) 0.0388(18) 0.054(2) 0.0089(16) 0.0088(14) 0.0060(13)
C11 0.0154(14) 0.0468(19) 0.0302(16) 0.0088(14) 0.0016(12) -0.0094(13)
C12 0.0230(15) 0.0329(17) 0.0343(16) -0.0029(13) 0.0091(13) -0.0124(12)
C13 0.0234(15) 0.0255(15) 0.0294(15) -0.0060(12) 0.0112(12) -0.0081(12)
C14 0.0172(13) 0.0133(12) 0.0190(13) -0.0001(10) 0.0052(10) 0.0011(10)
C15 0.0210(14) 0.0216(14) 0.0192(13) 0.0039(11) 0.0062(11) 0.0013(11)
C16 0.0321(16) 0.0242(15) 0.0261(15) 0.0114(12) 0.0051(13) 0.0034(12)
C17 0.0258(15) 0.0269(16) 0.0291(16) 0.0049(12) 0.0024(12) 0.0079(12)
C18 0.0207(14) 0.0287(16) 0.0294(15) -0.0004(12) 0.0046(12) 0.0092(12)
C19 0.0181(13) 0.0207(14) 0.0226(13) 0.0012(11) 0.0062(11) 0.0013(11)
N1 0.0227(11) 0.0151(11) 0.0167(11) 0.0001(8) 0.0079(9) 0.0008(9)
C20 0.0210(13) 0.0262(15) 0.0177(13) -0.0016(11) 0.0080(11) -0.0024(11)
C21 0.0307(17) 0.0367(18) 0.0317(16) -0.0148(14) 0.0073(13) -0.0090(14)
C22 0.048(2) 0.0309(17) 0.0386(18) -0.0221(14) 0.0205(16) -0.0130(15)
C23 0.0448(18) 0.0188(14) 0.0309(16) -0.0051(12) 0.0242(14) -0.0002(13)
C24 0.0302(15) 0.0182(14) 0.0224(14) 0.0021(11) 0.0149(12) 0.0041(11)
C25 0.0176(13) 0.0280(15) 0.0281(15) -0.0009(12) 0.0024(11) 0.0008(11)
C26 0.0326(17) 0.0265(16) 0.0335(16) 0.0008(13) 0.0092(13) 0.0108(13)
C27 0.0243(15) 0.0260(15) 0.0330(16) 0.0034(12) 0.0098(13) 0.0059(12)
Cl1 0.0352(4) 0.0393(4) 0.0416(4) 0.0148(3) 0.0151(4) 0.0073(3)
Cl2 0.0527(5) 0.0294(4) 0.0481(5) 0.0116(4) -0.0083(4) -0.0070(4)
Cl3 0.0315(4) 0.0459(5) 0.0254(4) 0.0012(3) 0.0082(3) 0.0070(3)
C28 0.0335(18) 0.048(2) 0.0354(18) -0.0020(15) 0.0151(15) -0.0025(15)
Cl4 0.0643(6) 0.0470(5) 0.0768(7) 0.0188(5) 0.0413(6) 0.0094(5)
Cl5 0.0368(5) 0.0484(5) 0.0667(6) -0.0105(4) 0.0244(4) -0.0095(4)
Cl6 0.0336(5) 0.0961(8) 0.0517(6) -0.0034(5) -0.0016(4) -0.0038(5)

loop_
_atom_type_symbol
_atom_type_description
_atom_type_scat_dispersion_real
_atom_type_scat_dispersion_imag
_atom_type_scat_source
C C 0.0033 0.0016 'International Tables Vol C Tables 4.2.6.8 and 6.1.1.4'
H H 0.0000 0.0000 'International Tables Vol C Tables 4.2.6.8 and 6.1.1.4'
N N 0.0061 0.0033 'International Tables Vol C Tables 4.2.6.8 and 6.1.1.4'
O O 0.0106 0.0060 'International Tables Vol C Tables 4.2.6.8 and 6.1.1.4'
P P 0.1023 0.0942 'International Tables Vol C Tables 4.2.6.8 and 6.1.1.4'
S S 0.1246 0.1234 'International Tables Vol C Tables 4.2.6.8 and 6.1.1.4'
Cl Cl 0.1484 0.1585 'International Tables Vol C Tables 4.2.6.8 and 6.1.1.4'
Pd Pd -0.9988 1.0072 'International Tables Vol C Tables 4.2.6.8 and 6.1.1.4'

loop_
_geom_angle_atom_site_label_1
_geom_angle_atom_site_label_2
_geom_angle_atom_site_label_3
_geom_angle
C1 Pd1 N1 89.08(10)
C1 Pd1 O1 173.36(9)
N1 Pd1 O1 87.02(8)
C1 Pd1 P1 91.31(8)
N1 Pd1 P1 173.53(6)
O1 Pd1 P1 93.17(5)
Pd1 C1 H1 109.5
Pd1 C1 H2 109.5
H1 C1 H2 109.5
Pd1 C1 H3 109.5
H1 C1 H3 109.5
H2 C1 H3 109.5
C8 P1 C2 105.05(11)
C8 P1 C14 107.13(11)
C2 P1 C14 101.90(11)
C8 P1 Pd1 114.21(8)
C2 P1 Pd1 114.04(8)
C14 P1 Pd1 113.41(8)
C3 C2 C7 117.0(2)
C3 C2 P1 125.79(19)
C7 C2 P1 117.17(18)
C4 C3 C2 120.9(2)
C4 C3 S1 115.76(19)
C2 C3 S1 123.36(19)
C3 C4 C5 120.8(2)
C3 C4 H4 119.6
C5 C4 H4 119.6
C6 C5 C4 119.5(2)
C6 C5 H5 120.2
C4 C5 H5 120.2
C5 C6 C7 120.1(2)
C5 C6 H6 120.0
C7 C6 H6 120.0
C6 C7 C2 121.7(2)
C6 C7 H7 119.2
C2 C7 H7 119.2
O2 S1 O3 115.36(13)
O2 S1 O1 110.10(12)
O3 S1 O1 112.86(11)
O2 S1 C3 105.49(12)
O3 S1 C3 106.80(12)
O1 S1 C3 105.40(11)
S1 O1 Pd1 115.48(10)
C13 C8 C9 110.5(2)
C13 C8 P1 117.09(18)
C9 C8 P1 109.75(18)
C13 C8 H8 106.3
C9 C8 H8 106.3
P1 C8 H8 106.3
C8 C9 C10 109.5(2)
C8 C9 H9 109.8
C10 C9 H9 109.8
C8 C9 H10 109.8
C10 C9 H10 109.8
H9 C9 H10 108.2
C11 C10 C9 111.9(3)
C11 C10 H11 109.2
C9 C10 H11 109.2
C11 C10 H12 109.2
C9 C10 H12 109.2
H11 C10 H12 107.9
C10 C11 C12 110.9(2)
C10 C11 H13 109.5
C12 C11 H13 109.5
C10 C11 H14 109.5
C12 C11 H14 109.5
H13 C11 H14 108.0
C11 C12 C13 111.4(2)
C11 C12 H15 109.3
C13 C12 H15 109.3
C11 C12 H16 109.3
C13 C12 H16 109.3
H15 C12 H16 108.0
C8 C13 C12 110.9(2)
C8 C13 H17 109.5
C12 C13 H17 109.5
C8 C13 H18 109.5
C12 C13 H18 109.5
H17 C13 H18 108.0
C15 C14 C19 109.6(2)
C15 C14 P1 112.76(17)
C19 C14 P1 110.27(17)
C15 C14 H19 108.0
C19 C14 H19 108.0
P1 C14 H19 108.0
C16 C15 C14 110.9(2)
C16 C15 H20 109.5
C14 C15 H20 109.5
C16 C15 H21 109.5
C14 C15 H21 109.5
H20 C15 H21 108.0
C17 C16 C15 111.2(2)
C17 C16 H22 109.4
C15 C16 H22 109.4
C17 C16 H23 109.4
C15 C16 H23 109.4
H22 C16 H23 108.0
C16 C17 C18 110.8(2)
C16 C17 H24 109.5
C18 C17 H24 109.5
C16 C17 H25 109.5
C18 C17 H25 109.5
H24 C17 H25 108.1
C17 C18 C19 111.1(2)
C17 C18 H26 109.4
C19 C18 H26 109.4
C17 C18 H27 109.4
C19 C18 H27 109.4
H26 C18 H27 108.0
C18 C19 C14 110.9(2)
C18 C19 H28 109.5
C14 C19 H28 109.5
C18 C19 H29 109.5
C14 C19 H29 109.5
H28 C19 H29 108.1
C24 N1 C20 119.8(2)
C24 N1 Pd1 122.17(18)
C20 N1 Pd1 117.86(17)
N1 C20 C21 121.1(3)
N1 C20 C25 117.8(2)
C21 C20 C25 121.1(3)
C22 C21 C20 119.2(3)
C22 C21 H30 120.4
C20 C21 H30 120.4
C21 C22 C23 119.3(3)
C21 C22 H31 120.3
C23 C22 H31 120.3
C22 C23 C24 119.7(3)
C22 C23 H32 120.1
C24 C23 H32 120.1
N1 C24 C23 120.8(3)
N1 C24 C26 117.6(2)
C23 C24 C26 121.6(3)
C20 C25 H33 109.5
C20 C25 H34 109.5
H33 C25 H34 109.5
C20 C25 H35 109.5
H33 C25 H35 109.5
H34 C25 H35 109.5
C24 C26 H36 109.5
C24 C26 H37 109.5
H36 C26 H37 109.5
C24 C26 H38 109.5
H36 C26 H38 109.5
H37 C26 H38 109.5
Cl2 C27 Cl1 110.82(17)
Cl2 C27 Cl3 110.88(16)
Cl1 C27 Cl3 109.60(16)
Cl2 C27 H39 108.5
Cl1 C27 H39 108.5
Cl3 C27 H39 108.5
Cl6 C28 Cl5 110.82(19)
Cl6 C28 Cl4 110.96(19)
Cl5 C28 Cl4 109.57(19)
Cl6 C28 H40 108.5
Cl5 C28 H40 108.5
Cl4 C28 H40 108.5

loop_
_geom_bond_atom_site_label_1
_geom_bond_atom_site_label_2
_geom_bond_distance
Pd1 C1 2.029(3)
Pd1 N1 2.138(2)
Pd1 O1 2.1556(18)
Pd1 P1 2.2341(7)
C1 H1 0.9800
C1 H2 0.9800
C1 H3 0.9800
P1 C8 1.844(3)
P1 C2 1.846(3)
P1 C14 1.848(2)
C2 C3 1.408(4)
C2 C7 1.411(4)
C3 C4 1.383(4)
C3 S1 1.791(3)
C4 C5 1.390(4)
C4 H4 0.9500
C5 C6 1.381(4)
C5 H5 0.9500
C6 C7 1.382(4)
C6 H6 0.9500
C7 H7 0.9500
S1 O2 1.444(2)
S1 O3 1.445(2)
S1 O1 1.4852(19)
C8 C13 1.529(4)
C8 C9 1.536(4)
C8 H8 1.0000
C9 C10 1.536(4)
C9 H9 0.9900
C9 H10 0.9900
C10 C11 1.510(5)
C10 H11 0.9900
C10 H12 0.9900
C11 C12 1.516(4)
C11 H13 0.9900
C11 H14 0.9900
C12 C13 1.533(4)
C12 H15 0.9900
C12 H16 0.9900
C13 H17 0.9900
C13 H18 0.9900
C14 C15 1.536(4)
C14 C19 1.537(4)
C14 H19 1.0000
C15 C16 1.530(4)
C15 H20 0.9900
C15 H21 0.9900
C16 C17 1.522(4)
C16 H22 0.9900
C16 H23 0.9900
C17 C18 1.524(4)
C17 H24 0.9900
C17 H25 0.9900
C18 C19 1.527(4)
C18 H26 0.9900
C18 H27 0.9900
C19 H28 0.9900
C19 H29 0.9900
N1 C24 1.352(3)
N1 C20 1.355(3)
C20 C21 1.388(4)
C20 C25 1.497(4)
C21 C22 1.377(5)
C21 H30 0.9500
C22 C23 1.382(5)
C22 H31 0.9500
C23 C24 1.384(4)
C23 H32 0.9500
C24 C26 1.495(4)
C25 H33 0.9800
C25 H34 0.9800
C25 H35 0.9800
C26 H36 0.9800
C26 H37 0.9800
C26 H38 0.9800
C27 Cl2 1.751(3)
C27 Cl1 1.760(3)
C27 Cl3 1.767(3)
C27 H39 1.0000
C28 Cl6 1.749(3)
C28 Cl5 1.751(3)
C28 Cl4 1.761(3)
C28 H40 1.0000

loop_
_geom_torsion_atom_site_label_1
_geom_torsion_atom_site_label_2
_geom_torsion_atom_site_label_3
_geom_torsion_atom_site_label_4
_geom_torsion
C1 Pd1 P1 C8 -45.68(12)
N1 Pd1 P1 C8 -139.1(5)
O1 Pd1 P1 C8 129.43(10)
C1 Pd1 P1 C2 -166.49(12)
N1 Pd1 P1 C2 100.1(5)
O1 Pd1 P1 C2 8.62(10)
C1 Pd1 P1 C14 77.46(12)
N1 Pd1 P1 C14 -15.9(5)
O1 Pd1 P1 C14 -107.43(10)
C8 P1 C2 C3 -112.1(2)
C14 P1 C2 C3 136.3(2)
Pd1 P1 C2 C3 13.7(2)
C8 P1 C2 C7 69.5(2)
C14 P1 C2 C7 -42.1(2)
Pd1 P1 C2 C7 -164.72(16)
C7 C2 C3 C4 -1.4(4)
P1 C2 C3 C4 -179.89(19)
C7 C2 C3 S1 179.34(18)
P1 C2 C3 S1 0.9(3)
C2 C3 C4 C5 0.4(4)
S1 C3 C4 C5 179.7(2)
C3 C4 C5 C6 0.4(4)
C4 C5 C6 C7 -0.2(4)
C5 C6 C7 C2 -0.9(4)
C3 C2 C7 C6 1.7(4)
P1 C2 C7 C6 -179.7(2)
C4 C3 S1 O2 16.1(2)
C2 C3 S1 O2 -164.6(2)
C4 C3 S1 O3 -107.1(2)
C2 C3 S1 O3 72.2(2)
C4 C3 S1 O1 132.6(2)
C2 C3 S1 O1 -48.1(2)
O2 S1 O1 Pd1 -168.35(11)
O3 S1 O1 Pd1 -37.86(15)
C3 S1 O1 Pd1 78.33(13)
C1 Pd1 O1 S1 75.2(8)
N1 Pd1 O1 S1 129.21(12)
P1 Pd1 O1 S1 -57.27(11)
C2 P1 C8 C13 -50.9(2)
C14 P1 C8 C13 56.9(2)
Pd1 P1 C8 C13 -176.60(17)
C2 P1 C8 C9 76.1(2)
C14 P1 C8 C9 -176.04(19)
Pd1 P1 C8 C9 -49.6(2)
C13 C8 C9 C10 -57.0(3)
P1 C8 C9 C10 172.3(2)
C8 C9 C10 C11 57.3(3)
C9 C10 C11 C12 -56.6(3)
C10 C11 C12 C13 55.2(3)
C9 C8 C13 C12 56.8(3)
P1 C8 C13 C12 -176.56(19)
C11 C12 C13 C8 -55.7(3)
C8 P1 C14 C15 66.5(2)
C2 P1 C14 C15 176.55(18)
Pd1 P1 C14 C15 -60.44(19)
C8 P1 C14 C19 -170.58(17)
C2 P1 C14 C19 -60.54(19)
Pd1 P1 C14 C19 62.47(18)
C19 C14 C15 C16 57.0(3)
P1 C14 C15 C16 -179.78(19)
C14 C15 C16 C17 -56.8(3)
C15 C16 C17 C18 55.9(3)
C16 C17 C18 C19 -56.1(3)
C17 C18 C19 C14 57.2(3)
C15 C14 C19 C18 -57.2(3)
P1 C14 C19 C18 178.11(18)
C1 Pd1 N1 C24 81.1(2)
O1 Pd1 N1 C24 -93.5(2)
P1 Pd1 N1 C24 174.6(4)
C1 Pd1 N1 C20 -103.9(2)
O1 Pd1 N1 C20 81.51(19)
P1 Pd1 N1 C20 -10.3(7)
C24 N1 C20 C21 -0.2(4)
Pd1 N1 C20 C21 -175.4(2)
C24 N1 C20 C25 178.6(2)
Pd1 N1 C20 C25 3.5(3)
N1 C20 C21 C22 1.0(4)
C25 C20 C21 C22 -177.8(3)
C20 C21 C22 C23 -0.8(5)
C21 C22 C23 C24 -0.2(5)
C20 N1 C24 C23 -0.8(4)
Pd1 N1 C24 C23 174.12(19)
C20 N1 C24 C26 179.7(2)
Pd1 N1 C24 C26 -5.3(3)
C22 C23 C24 N1 1.1(4)
C22 C23 C24 C26 -179.5(3)
